data_7155746
loop_
_publ_author_name
'Yang, Ren-Yin'
'Sun, Jing'
'Sun, Qiu'
'Yan, Chao Guo'

_publ_section_title
;
 Selective Construction of Polycyclic Spirooxindoles via
 Cu(OTf)2/HOTf-catalyzed Domino Reaction of o-Arylalkynylacetophenones and
 3-Phenacylideneoxindoles
;
_journal_name_full 'Org. Biomol. Chem.'
_journal_paper_doi 10.1039/C7OB01292F
_journal_year 2017
_chemical_formula_moiety 'C41 H29 N O3'
_chemical_formula_sum 'C41 H29 N O3'
_chemical_formula_weight 583.65
_space_group_crystal_system monoclinic
_space_group_IT_number 14
_space_group_name_Hall '-P 2ybc'
_space_group_name_H-M_alt 'P 1 21/c 1'
_symmetry_space_group_name_Hall '-P 2ybc'
_symmetry_space_group_name_H-M 'P 1 21/c 1'
_atom_sites_solution_hydrogens geom
_audit_creation_method SHELXL-2014/7
_audit_update_record
;
2017-01-10 deposited with the CCDC.
2017-07-03 downloaded from the CCDC.
;
_cell_angle_alpha 90
_cell_angle_beta 108.573(5)
_cell_angle_gamma 90
_cell_formula_units_Z 4
_cell_length_a 11.5428(13)
_cell_length_b 13.0504(15)
_cell_length_c 20.6374(18)
_cell_measurement_reflns_used 4373
_cell_measurement_temperature 296(2)
_cell_measurement_theta_max 21.74
_cell_measurement_theta_min 2.31
_cell_volume 2946.9(5)
_computing_cell_refinement 'Bruker SAINT'
_computing_data_collection 'Bruker APEX2'
_computing_data_reduction 'Bruker SAINT'
_computing_molecular_graphics 'Bruker SHELXTL'
_computing_publication_material 'Bruker SHELXTL'
_computing_structure_refinement 'SHELXL-2014/7 (Sheldrick, 2014)'
_computing_structure_solution 'SHELXS-97 (Sheldrick 2008)'
_diffrn_ambient_temperature 296(2)
_diffrn_measured_fraction_theta_full 0.999
_diffrn_measured_fraction_theta_max 0.999
_diffrn_measurement_device_type 'CCD area detector'
_diffrn_measurement_method 'phi and omega scans'
_diffrn_radiation_source 'fine-focus sealed tube'
_diffrn_radiation_type MoK\a
_diffrn_radiation_wavelength 0.71073
_diffrn_reflns_av_R_equivalents 0.1190
_diffrn_reflns_av_unetI/netI 0.0983
_diffrn_reflns_Laue_measured_fraction_full 0.999
_diffrn_reflns_Laue_measured_fraction_max 0.999
_diffrn_reflns_limit_h_max 13
_diffrn_reflns_limit_h_min -14
_diffrn_reflns_limit_k_max 16
_diffrn_reflns_limit_k_min -16
_diffrn_reflns_limit_l_max 25
_diffrn_reflns_limit_l_min -25
_diffrn_reflns_number 40344
_diffrn_reflns_point_group_measured_fraction_full 0.999
_diffrn_reflns_point_group_measured_fraction_max 0.999
_diffrn_reflns_theta_full 25.242
_diffrn_reflns_theta_max 25.999
_diffrn_reflns_theta_min 1.861
_exptl_absorpt_coefficient_mu 0.082
_exptl_absorpt_correction_T_max 0.984
_exptl_absorpt_correction_T_min 0.981
_exptl_absorpt_correction_type multi-scan
_exptl_absorpt_process_details sadabs
_exptl_crystal_colour yellow
_exptl_crystal_density_diffrn 1.316
_exptl_crystal_description block
_exptl_crystal_F_000 1224
_exptl_crystal_size_max 0.240
_exptl_crystal_size_mid 0.220
_exptl_crystal_size_min 0.200
_refine_diff_density_max 0.201
_refine_diff_density_min -0.205
_refine_diff_density_rms 0.045
_refine_ls_extinction_method none
_refine_ls_goodness_of_fit_ref 0.942
_refine_ls_hydrogen_treatment constr
_refine_ls_matrix_type full
_refine_ls_number_parameters 408
_refine_ls_number_reflns 5787
_refine_ls_number_restraints 0
_refine_ls_restrained_S_all 0.942
_refine_ls_R_factor_all 0.1703
_refine_ls_R_factor_gt 0.0578
_refine_ls_shift/su_max 0.000
_refine_ls_shift/su_mean 0.000
_refine_ls_structure_factor_coef Fsqd
_refine_ls_weighting_details 'w=1/[\s^2^(Fo^2^)+(0.0679P)^2^] where P=(Fo^2^+2Fc^2^)/3'
_refine_ls_weighting_scheme calc
_refine_ls_wR_factor_gt 0.1158
_refine_ls_wR_factor_ref 0.1389
_reflns_Friedel_coverage 0.000
_reflns_number_gt 2724
_reflns_number_total 5787
_reflns_threshold_expression 'I > 2\s(I)'
_cod_data_source_file c7ob01292f2.cif
_cod_data_source_block 3i
_cod_database_code 7155746
_shelx_shelxl_version_number 2014/7
_shelx_space_group_comment
; 
The symmetry employed for this shelxl refinement is uniquely defined 
by the following loop, which should always be used as a source of 
symmetry information in preference to the above space-group names. 
They are only intended as comments. 
;
_shelx_estimated_absorpt_t_min 0.981
_shelx_estimated_absorpt_t_max 0.984

loop_
_space_group_symop_operation_xyz
'x, y, z'
'-x, y+1/2, -z+1/2'
'-x, -y, -z'
'x, -y-1/2, z-1/2'

loop_
_atom_site_label
_atom_site_type_symbol
_atom_site_fract_x
_atom_site_fract_y
_atom_site_fract_z
_atom_site_U_iso_or_equiv
_atom_site_adp_type
_atom_site_occupancy
_atom_site_site_symmetry_order
_atom_site_calc_flag
_atom_site_refinement_flags_posn
_atom_site_refinement_flags_adp
C1 C 0.7475(2) 0.68492(19) 0.43723(12) 0.0426(6) Uani 1 1 d . .
C2 C 0.7760(2) 0.7303(2) 0.50187(13) 0.0558(8) Uani 1 1 d . .
H2 H 0.8125 0.6915 0.5408 0.067 Uiso 1 1 calc R U
C3 C 0.7507(3) 0.8306(2) 0.50807(15) 0.0665(9) Uani 1 1 d . .
H3 H 0.7726 0.8605 0.5512 0.080 Uiso 1 1 calc R U
C4 C 0.6925(3) 0.8888(2) 0.45080(16) 0.0659(9) Uani 1 1 d . .
H4 H 0.6733 0.9569 0.4559 0.079 Uiso 1 1 calc R U
C5 C 0.6633(2) 0.8474(2) 0.38721(15) 0.0586(8) Uani 1 1 d . .
H5 H 0.6244 0.8878 0.3494 0.070 Uiso 1 1 calc R U
C6 C 0.6908(2) 0.74379(19) 0.37736(13) 0.0426(7) Uani 1 1 d . .
C7 C 0.6648(2) 0.70102(19) 0.31074(12) 0.0448(7) Uani 1 1 d . .
H7 H 0.6283 0.7422 0.2729 0.054 Uiso 1 1 calc R U
C8 C 0.6918(2) 0.60086(18) 0.30052(11) 0.0349(6) Uani 1 1 d . .
C9 C 0.67056(19) 0.54593(18) 0.23586(11) 0.0339(6) Uani 1 1 d . .
C10 C 0.6106(2) 0.59290(19) 0.17256(12) 0.0412(6) Uani 1 1 d . .
H10 H 0.5836 0.6601 0.1722 0.049 Uiso 1 1 calc R U
C11 C 0.5907(2) 0.5433(2) 0.11186(12) 0.0451(7) Uani 1 1 d . .
H11 H 0.5509 0.5766 0.0710 0.054 Uiso 1 1 calc R U
C12 C 0.6303(2) 0.4430(2) 0.11138(12) 0.0448(7) Uani 1 1 d . .
C13 C 0.6192(3) 0.2912(2) 0.04494(14) 0.0735(9) Uani 1 1 d . .
H13A H 0.7038 0.2727 0.0640 0.110 Uiso 1 1 calc R U
H13B H 0.5889 0.2694 -0.0019 0.110 Uiso 1 1 calc R U
H13C H 0.5731 0.2585 0.0705 0.110 Uiso 1 1 calc R U
C14 C 0.6896(2) 0.39460(19) 0.17240(11) 0.0428(7) Uani 1 1 d . .
H14 H 0.7168 0.3276 0.1720 0.051 Uiso 1 1 calc R U
C15 C 0.70958(19) 0.44476(18) 0.23487(11) 0.0340(6) Uani 1 1 d . .
C16 C 0.7709(2) 0.58272(19) 0.42395(12) 0.0397(6) Uani 1 1 d . .
C17 C 0.7462(2) 0.54303(18) 0.35981(11) 0.0342(6) Uani 1 1 d . .
C18 C 0.5827(2) -0.0266(2) 0.18989(15) 0.0555(8) Uani 1 1 d . .
H18 H 0.5460 -0.0457 0.2222 0.067 Uiso 1 1 calc R U
C19 C 0.5474(3) -0.0745(2) 0.12722(15) 0.0641(8) Uani 1 1 d . .
H19 H 0.4884 -0.1258 0.1178 0.077 Uiso 1 1 calc R U
C20 C 0.5988(3) -0.0468(2) 0.07913(14) 0.0606(8) Uani 1 1 d . .
H20 H 0.5752 -0.0794 0.0368 0.073 Uiso 1 1 calc R U
C21 C 0.6851(3) 0.0287(2) 0.09266(14) 0.0611(8) Uani 1 1 d . .
H21 H 0.7195 0.0481 0.0594 0.073 Uiso 1 1 calc R U
C22 C 0.7214(2) 0.0764(2) 0.15574(14) 0.0558(7) Uani 1 1 d . .
H22 H 0.7804 0.1276 0.1646 0.067 Uiso 1 1 calc R U
C23 C 0.6708(2) 0.04895(19) 0.20613(12) 0.0420(6) Uani 1 1 d . .
C24 C 0.7109(3) 0.09497(18) 0.27692(12) 0.0540(7) Uani 1 1 d . .
H24A H 0.6421 0.0936 0.2943 0.065 Uiso 1 1 calc R U
H24B H 0.7744 0.0519 0.3065 0.065 Uiso 1 1 calc R U
C25 C 0.6932(2) 0.28134(19) 0.29361(11) 0.0375(6) Uani 1 1 d . .
C26 C 0.7719(2) 0.37941(17) 0.30015(11) 0.0322(6) Uani 1 1 d . .
C27 C 0.8925(2) 0.3337(2) 0.29896(11) 0.0379(6) Uani 1 1 d . .
C28 C 1.0026(2) 0.3797(2) 0.30812(12) 0.0545(7) Uani 1 1 d . .
H28 H 1.0121 0.4499 0.3157 0.065 Uiso 1 1 calc R U
C29 C 1.1014(3) 0.3188(3) 0.30586(14) 0.0710(9) Uani 1 1 d . .
H29 H 1.1773 0.3485 0.3118 0.085 Uiso 1 1 calc R U
C30 C 1.0859(3) 0.2157(3) 0.29496(15) 0.0739(10) Uani 1 1 d . .
H30 H 1.1523 0.1764 0.2937 0.089 Uiso 1 1 calc R U
C31 C 0.9744(3) 0.1672(2) 0.28572(13) 0.0603(8) Uani 1 1 d . .
H31 H 0.9651 0.0969 0.2783 0.072 Uiso 1 1 calc R U
C32 C 0.8779(2) 0.22858(19) 0.28806(11) 0.0394(6) Uani 1 1 d . .
C33 C 0.7827(2) 0.43850(18) 0.36480(11) 0.0351(6) Uani 1 1 d . .
C34 C 0.8281(2) 0.41797(19) 0.43310(12) 0.0430(7) Uani 1 1 d . .
C35 C 0.8768(2) 0.3318(2) 0.47837(12) 0.0461(7) Uani 1 1 d . .
C36 C 0.9396(2) 0.3471(2) 0.54833(13) 0.0527(7) Uani 1 1 d . .
H36 H 0.9542 0.4134 0.5655 0.063 Uiso 1 1 calc R U
C37 C 0.9791(3) 0.2658(2) 0.59105(14) 0.0596(8) Uani 1 1 d . .
H37 H 1.0200 0.2782 0.6370 0.072 Uiso 1 1 calc R U
C38 C 0.9609(3) 0.1657(2) 0.56874(14) 0.0593(8) Uani 1 1 d . .
C39 C 1.0028(3) 0.0760(2) 0.61697(15) 0.0967(12) Uani 1 1 d . .
H39A H 1.0093 0.0161 0.5914 0.145 Uiso 1 1 calc R U
H39B H 0.9446 0.0638 0.6405 0.145 Uiso 1 1 calc R U
H39C H 1.0811 0.0913 0.6496 0.145 Uiso 1 1 calc R U
C40 C 0.9008(3) 0.1506(2) 0.50016(15) 0.0782(10) Uani 1 1 d . .
H40 H 0.8882 0.0841 0.4832 0.094 Uiso 1 1 calc R U
C41 C 0.8590(3) 0.2315(2) 0.45591(14) 0.0722(9) Uani 1 1 d . .
H41 H 0.8179 0.2183 0.4100 0.087 Uiso 1 1 calc R U
N1 N 0.75688(19) 0.19986(15) 0.28164(9) 0.0416(5) Uani 1 1 d . .
O1 O 0.60700(17) 0.39938(14) 0.04836(8) 0.0625(6) Uani 1 1 d . .
O2 O 0.59098(16) 0.27705(13) 0.29812(9) 0.0553(5) Uani 1 1 d . .
O3 O 0.82268(15) 0.50888(12) 0.47090(8) 0.0463(5) Uani 1 1 d . .

loop_
_atom_site_aniso_label
_atom_site_aniso_U_11
_atom_site_aniso_U_22
_atom_site_aniso_U_33
_atom_site_aniso_U_23
_atom_site_aniso_U_13
_atom_site_aniso_U_12
C1 0.0482(16) 0.0402(17) 0.0416(16) -0.0031(13) 0.0173(13) 0.0059(13)
C2 0.069(2) 0.052(2) 0.0457(18) -0.0052(14) 0.0168(14) 0.0092(15)
C3 0.079(2) 0.059(2) 0.058(2) -0.0177(17) 0.0176(17) 0.0090(18)
C4 0.080(2) 0.0464(19) 0.067(2) -0.0139(17) 0.0170(17) 0.0168(16)
C5 0.070(2) 0.0402(18) 0.062(2) 0.0002(15) 0.0154(15) 0.0128(15)
C6 0.0425(16) 0.0397(17) 0.0427(17) -0.0002(13) 0.0096(13) 0.0052(12)
C7 0.0463(16) 0.0435(17) 0.0407(16) 0.0081(13) 0.0083(12) 0.0081(13)
C8 0.0320(14) 0.0378(16) 0.0350(15) 0.0040(12) 0.0109(11) 0.0029(12)
C9 0.0276(13) 0.0408(16) 0.0320(15) 0.0058(12) 0.0077(11) 0.0002(12)
C10 0.0438(16) 0.0396(16) 0.0380(16) 0.0075(13) 0.0097(12) 0.0058(12)
C11 0.0493(16) 0.0454(18) 0.0356(16) 0.0118(13) 0.0064(12) 0.0059(14)
C12 0.0495(16) 0.0533(19) 0.0267(15) 0.0028(13) 0.0053(12) 0.0030(14)
C13 0.097(2) 0.067(2) 0.0436(18) -0.0096(15) 0.0038(16) 0.0184(19)
C14 0.0499(16) 0.0410(16) 0.0330(16) 0.0051(12) 0.0071(12) 0.0089(13)
C15 0.0336(14) 0.0375(16) 0.0288(14) 0.0055(12) 0.0068(11) 0.0035(12)
C16 0.0462(16) 0.0405(17) 0.0321(15) 0.0068(13) 0.0120(12) 0.0042(13)
C17 0.0368(14) 0.0351(16) 0.0313(15) 0.0006(12) 0.0114(11) -0.0017(12)
C18 0.0541(18) 0.0590(19) 0.060(2) 0.0039(16) 0.0274(16) -0.0058(16)
C19 0.059(2) 0.074(2) 0.059(2) -0.0125(17) 0.0186(17) -0.0209(16)
C20 0.0610(19) 0.069(2) 0.0483(18) -0.0101(16) 0.0124(16) -0.0052(17)
C21 0.075(2) 0.071(2) 0.0426(18) -0.0052(16) 0.0269(16) -0.0071(18)
C22 0.0646(19) 0.0537(18) 0.0510(18) 0.0005(15) 0.0211(15) -0.0131(15)
C23 0.0521(16) 0.0382(16) 0.0396(16) 0.0031(13) 0.0200(13) 0.0058(14)
C24 0.086(2) 0.0353(17) 0.0454(17) 0.0030(13) 0.0282(15) -0.0067(15)
C25 0.0410(16) 0.0430(17) 0.0271(14) 0.0016(11) 0.0089(12) 0.0049(14)
C26 0.0325(14) 0.0341(14) 0.0298(14) 0.0054(11) 0.0096(11) 0.0039(12)
C27 0.0341(15) 0.0543(18) 0.0231(13) 0.0049(12) 0.0060(11) 0.0011(14)
C28 0.0465(18) 0.077(2) 0.0375(16) -0.0004(14) 0.0099(13) -0.0054(17)
C29 0.0397(18) 0.119(3) 0.0535(19) -0.002(2) 0.0135(15) 0.005(2)
C30 0.049(2) 0.116(3) 0.055(2) 0.003(2) 0.0143(16) 0.031(2)
C31 0.073(2) 0.062(2) 0.0460(17) 0.0051(14) 0.0194(16) 0.0317(18)
C32 0.0479(17) 0.0425(17) 0.0268(14) 0.0043(12) 0.0103(12) 0.0122(14)
C33 0.0403(14) 0.0375(16) 0.0269(14) 0.0027(12) 0.0096(11) 0.0025(12)
C34 0.0505(16) 0.0396(17) 0.0406(16) 0.0050(13) 0.0170(13) 0.0038(13)
C35 0.0539(17) 0.0504(19) 0.0363(16) 0.0073(14) 0.0177(13) 0.0103(14)
C36 0.0503(17) 0.0577(19) 0.0444(17) 0.0025(15) 0.0069(13) 0.0061(15)
C37 0.064(2) 0.069(2) 0.0387(17) 0.0120(16) 0.0060(14) 0.0172(17)
C38 0.076(2) 0.061(2) 0.0411(18) 0.0162(16) 0.0186(15) 0.0216(17)
C39 0.139(3) 0.079(3) 0.067(2) 0.0319(19) 0.027(2) 0.042(2)
C40 0.135(3) 0.0471(19) 0.051(2) 0.0104(16) 0.0271(19) 0.0211(19)
C41 0.125(3) 0.050(2) 0.0358(17) 0.0022(15) 0.0162(17) 0.0116(19)
N1 0.0512(14) 0.0367(14) 0.0398(13) 0.0010(10) 0.0188(10) 0.0014(12)
O1 0.0916(15) 0.0588(14) 0.0280(11) 0.0000(9) 0.0064(9) 0.0135(11)
O2 0.0422(11) 0.0633(13) 0.0639(13) -0.0025(9) 0.0219(10) -0.0062(10)
O3 0.0628(12) 0.0426(11) 0.0345(10) 0.0052(9) 0.0170(9) 0.0103(9)

loop_
_atom_type_symbol
_atom_type_description
_atom_type_scat_dispersion_real
_atom_type_scat_dispersion_imag
_atom_type_scat_source
C C 0.0033 0.0016 'International Tables Vol C Tables 4.2.6.8 and 6.1.1.4'
H H 0.0000 0.0000 'International Tables Vol C Tables 4.2.6.8 and 6.1.1.4'
N N 0.0061 0.0033 'International Tables Vol C Tables 4.2.6.8 and 6.1.1.4'
O O 0.0106 0.0060 'International Tables Vol C Tables 4.2.6.8 and 6.1.1.4'

loop_
_geom_angle_atom_site_label_1
_geom_angle_atom_site_label_2
_geom_angle_atom_site_label_3
_geom_angle
C2 C1 C16 125.9(2)
C2 C1 C6 120.1(2)
C16 C1 C6 114.0(2)
C3 C2 C1 120.4(3)
C3 C2 H2 119.8
C1 C2 H2 119.8
C2 C3 C4 120.6(3)
C2 C3 H3 119.7
C4 C3 H3 119.7
C5 C4 C3 120.6(3)
C5 C4 H4 119.7
C3 C4 H4 119.7
C4 C5 C6 121.3(3)
C4 C5 H5 119.3
C6 C5 H5 119.3
C5 C6 C7 121.6(2)
C5 C6 C1 116.8(2)
C7 C6 C1 121.6(2)
C8 C7 C6 122.1(2)
C8 C7 H7 118.9
C6 C7 H7 118.9
C7 C8 C17 115.9(2)
C7 C8 C9 128.6(2)
C17 C8 C9 115.4(2)
C15 C9 C10 117.6(2)
C15 C9 C8 121.0(2)
C10 C9 C8 121.4(2)
C11 C10 C9 122.3(2)
C11 C10 H10 118.8
C9 C10 H10 118.8
C10 C11 C12 119.7(2)
C10 C11 H11 120.2
C12 C11 H11 120.2
O1 C12 C14 124.6(2)
O1 C12 C11 115.8(2)
C14 C12 C11 119.6(2)
O1 C13 H13A 109.5
O1 C13 H13B 109.5
H13A C13 H13B 109.5
O1 C13 H13C 109.5
H13A C13 H13C 109.5
H13B C13 H13C 109.5
C12 C14 C15 121.0(2)
C12 C14 H14 119.5
C15 C14 H14 119.5
C9 C15 C14 119.8(2)
C9 C15 C26 124.4(2)
C14 C15 C26 115.8(2)
O3 C16 C17 109.3(2)
O3 C16 C1 126.9(2)
C17 C16 C1 123.8(2)
C16 C17 C8 122.6(2)
C16 C17 C33 109.2(2)
C8 C17 C33 128.2(2)
C19 C18 C23 121.8(3)
C19 C18 H18 119.1
C23 C18 H18 119.1
C20 C19 C18 119.9(3)
C20 C19 H19 120.0
C18 C19 H19 120.0
C19 C20 C21 120.2(3)
C19 C20 H20 119.9
C21 C20 H20 119.9
C20 C21 C22 120.0(3)
C20 C21 H21 120.0
C22 C21 H21 120.0
C21 C22 C23 121.0(3)
C21 C22 H22 119.5
C23 C22 H22 119.5
C18 C23 C22 117.1(2)
C18 C23 C24 119.6(2)
C22 C23 C24 123.3(2)
N1 C24 C23 115.5(2)
N1 C24 H24A 108.4
C23 C24 H24A 108.4
N1 C24 H24B 108.4
C23 C24 H24B 108.4
H24A C24 H24B 107.5
O2 C25 N1 124.9(2)
O2 C25 C26 126.0(2)
N1 C25 C26 109.0(2)
C33 C26 C27 113.27(18)
C33 C26 C25 112.31(18)
C27 C26 C25 100.88(19)
C33 C26 C15 111.63(18)
C27 C26 C15 111.84(17)
C25 C26 C15 106.23(17)
C28 C27 C32 121.0(2)
C28 C27 C26 130.0(2)
C32 C27 C26 108.9(2)
C27 C28 C29 118.6(3)
C27 C28 H28 120.7
C29 C28 H28 120.7
C30 C29 C28 119.9(3)
C30 C29 H29 120.1
C28 C29 H29 120.1
C29 C30 C31 122.5(3)
C29 C30 H30 118.8
C31 C30 H30 118.8
C32 C31 C30 116.8(3)
C32 C31 H31 121.6
C30 C31 H31 121.6
C31 C32 C27 121.3(3)
C31 C32 N1 128.7(3)
C27 C32 N1 110.0(2)
C34 C33 C17 105.7(2)
C34 C33 C26 135.1(2)
C17 C33 C26 119.10(19)
C33 C34 O3 109.3(2)
C33 C34 C35 139.2(2)
O3 C34 C35 111.4(2)
C41 C35 C36 116.8(2)
C41 C35 C34 122.1(2)
C36 C35 C34 121.1(2)
C37 C36 C35 120.7(3)
C37 C36 H36 119.7
C35 C36 H36 119.7
C36 C37 C38 122.6(3)
C36 C37 H37 118.7
C38 C37 H37 118.7
C40 C38 C37 116.9(2)
C40 C38 C39 121.1(3)
C37 C38 C39 122.0(3)
C38 C39 H39A 109.5
C38 C39 H39B 109.5
H39A C39 H39B 109.5
C38 C39 H39C 109.5
H39A C39 H39C 109.5
H39B C39 H39C 109.5
C38 C40 C41 121.8(3)
C38 C40 H40 119.1
C41 C40 H40 119.1
C40 C41 C35 121.3(3)
C40 C41 H41 119.3
C35 C41 H41 119.3
C25 N1 C32 110.6(2)
C25 N1 C24 122.7(2)
C32 N1 C24 125.7(2)
C12 O1 C13 117.9(2)
C16 O3 C34 106.51(17)

loop_
_geom_bond_atom_site_label_1
_geom_bond_atom_site_label_2
_geom_bond_distance
C1 C2 1.400(3)
C1 C16 1.405(3)
C1 C6 1.425(3)
C2 C3 1.355(3)
C2 H2 0.9300
C3 C4 1.386(4)
C3 H3 0.9300
C4 C5 1.359(3)
C4 H4 0.9300
C5 C6 1.418(3)
C5 H5 0.9300
C6 C7 1.424(3)
C7 C8 1.375(3)
C7 H7 0.9300
C8 C17 1.404(3)
C8 C9 1.465(3)
C9 C15 1.397(3)
C9 C10 1.409(3)
C10 C11 1.363(3)
C10 H10 0.9300
C11 C12 1.387(3)
C11 H11 0.9300
C12 O1 1.366(3)
C12 C14 1.380(3)
C13 O1 1.423(3)
C13 H13A 0.9600
C13 H13B 0.9600
C13 H13C 0.9600
C14 C15 1.398(3)
C14 H14 0.9300
C15 C26 1.563(3)
C16 O3 1.362(3)
C16 C17 1.364(3)
C17 C33 1.422(3)
C18 C19 1.376(3)
C18 C23 1.379(3)
C18 H18 0.9300
C19 C20 1.357(3)
C19 H19 0.9300
C20 C21 1.365(4)
C20 H20 0.9300
C21 C22 1.382(3)
C21 H21 0.9300
C22 C23 1.392(3)
C22 H22 0.9300
C23 C24 1.510(3)
C24 N1 1.460(3)
C24 H24A 0.9700
C24 H24B 0.9700
C25 O2 1.214(3)
C25 N1 1.359(3)
C25 C26 1.550(3)
C26 C33 1.511(3)
C26 C27 1.522(3)
C27 C28 1.363(3)
C27 C32 1.392(3)
C28 C29 1.402(4)
C28 H28 0.9300
C29 C30 1.367(4)
C29 H29 0.9300
C30 C31 1.392(4)
C30 H30 0.9300
C31 C32 1.385(3)
C31 H31 0.9300
C32 N1 1.412(3)
C33 C34 1.365(3)
C34 O3 1.432(3)
C34 C35 1.456(3)
C35 C41 1.381(4)
C35 C36 1.408(3)
C36 C37 1.362(3)
C36 H36 0.9300
C37 C38 1.378(4)
C37 H37 0.9300
C38 C40 1.378(4)
C38 C39 1.512(4)
C39 H39A 0.9600
C39 H39B 0.9600
C39 H39C 0.9600
C40 C41 1.379(4)
C40 H40 0.9300
C41 H41 0.9300
